data_4003241
loop_
_publ_author_name
'Ogiwara, Naoki'
'Inukai, Munehiro'
'Itakura, Tomoya'
'Horike, Satoshi'
'Kitagawa, Susumu'

_publ_section_title
;
 Fast Conduction of Organic Cations in Metal Sulfate Frameworks
;
_journal_issue 11
_journal_name_full 'Chemistry of Materials'
_journal_page_first 3968
_journal_paper_doi 10.1021/acs.chemmater.6b01284
_journal_volume 28
_journal_year 2016
_chemical_formula_moiety 'O8 S2 Zn, 2(C6 H11 N2)'
_chemical_formula_sum 'C12 H22 N4 O8 S2 Zn'
_chemical_formula_weight 479.83
_space_group_IT_number 86
_space_group_name_Hall '-P 4bc'
_space_group_name_H-M_alt 'P 42/n :2'
_symmetry_cell_setting tetragonal
_symmetry_space_group_name_H-M 'P 42/n :2'
_atom_sites_solution_hydrogens geom
_atom_sites_solution_primary direct
_atom_sites_solution_secondary difmap
_audit_creation_method SHELXL-97
_cell_angle_alpha 90.00
_cell_angle_beta 90.00
_cell_angle_gamma 90.00
_cell_formula_units_Z 4
_cell_length_a 14.352(9)
_cell_length_b 14.352(9)
_cell_length_c 9.142(6)
_cell_measurement_reflns_used 4150
_cell_measurement_temperature 223(2)
_cell_measurement_theta_max 27.5049
_cell_measurement_theta_min 3.6095
_cell_volume 1883(2)
_computing_cell_refinement 'CrystalClear (Rigaku Inc., 2008)'
_computing_data_collection 'CrystalClear (Rigaku Inc., 2008)'
_computing_data_reduction 'CrystalClear (Rigaku Inc., 2008)'
_computing_structure_refinement 'SHELXL-97 (Sheldrick, 1997)'
_computing_structure_solution 'SHELXS-97 (Sheldrick, 1990)'
_diffrn_ambient_temperature 223(2)
_diffrn_detector_area_resol_mean 28.5714
_diffrn_measured_fraction_theta_full 0.969
_diffrn_measured_fraction_theta_max 0.969
_diffrn_measurement_device_type 'Saturn724+ (4x4 bin mode)'
_diffrn_measurement_method dtprofit.ref
_diffrn_radiation_monochromator Confocal
_diffrn_radiation_source 'Rotating Anode''
_diffrn_radiation_type MoK\a
_diffrn_radiation_wavelength 0.71075
_diffrn_reflns_av_R_equivalents 0.0471
_diffrn_reflns_av_sigmaI/netI 0.0491
_diffrn_reflns_limit_h_max 18
_diffrn_reflns_limit_h_min -17
_diffrn_reflns_limit_k_max 18
_diffrn_reflns_limit_k_min -7
_diffrn_reflns_limit_l_max 10
_diffrn_reflns_limit_l_min -10
_diffrn_reflns_number 7482
_diffrn_reflns_theta_full 27.50
_diffrn_reflns_theta_max 27.49
_diffrn_reflns_theta_min 3.61
_exptl_absorpt_coefficient_mu 1.575
_exptl_absorpt_correction_T_max 0.7436
_exptl_absorpt_correction_T_min 0.7436
_exptl_absorpt_correction_type multi-scan
_exptl_absorpt_process_details 'REQAB (Rigaku, 1998)'
_exptl_crystal_colour colourless
_exptl_crystal_density_diffrn 1.692
_exptl_crystal_density_method 'not measured'
_exptl_crystal_description needle
_exptl_crystal_F_000 992
_exptl_crystal_size_max 0.20
_exptl_crystal_size_mid 0.10
_exptl_crystal_size_min 0.10
_refine_diff_density_max 0.929
_refine_diff_density_min -0.598
_refine_diff_density_rms 0.116
_refine_ls_extinction_method none
_refine_ls_goodness_of_fit_ref 1.095
_refine_ls_hydrogen_treatment constr
_refine_ls_matrix_type full
_refine_ls_number_parameters 125
_refine_ls_number_reflns 2096
_refine_ls_number_restraints 0
_refine_ls_restrained_S_all 1.095
_refine_ls_R_factor_all 0.0904
_refine_ls_R_factor_gt 0.0646
_refine_ls_shift/su_max 0.000
_refine_ls_shift/su_mean 0.000
_refine_ls_structure_factor_coef Fsqd
_refine_ls_weighting_details 'calc w=1/[\s^2^(Fo^2^)+(0.0379P)^2^+14.2220P] where P=(Fo^2^+2Fc^2^)/3'
_refine_ls_weighting_scheme calc
_refine_ls_wR_factor_gt 0.1475
_refine_ls_wR_factor_ref 0.1595
_reflns_number_gt 1530
_reflns_number_total 2096
_reflns_threshold_expression >2sigma(I)
_cod_data_source_file 1.cif
_cod_data_source_block ydkr
_cod_original_sg_symbol_H-M 'P 42/n'
_cod_database_code 4003241

loop_
_symmetry_equiv_pos_as_xyz
'x, y, z'
'-x+1/2, -y+1/2, z'
'-y, x+1/2, z+1/2'
'y+1/2, -x, z+1/2'
'-x, -y, -z'
'x-1/2, y-1/2, -z'
'y, -x-1/2, -z-1/2'
'-y-1/2, x, -z-1/2'

loop_
_atom_site_label
_atom_site_type_symbol
_atom_site_fract_x
_atom_site_fract_y
_atom_site_fract_z
_atom_site_U_iso_or_equiv
_atom_site_adp_type
_atom_site_occupancy
_atom_site_symmetry_multiplicity
_atom_site_calc_flag
_atom_site_refinement_flags
Zn1 Zn 0.7500 0.2500 0.13765(10) 0.0207(3) Uani 1 2 d S
S1 S 0.71298(9) 0.38757(9) 0.38980(16) 0.0218(3) Uani 1 1 d .
O2 O 0.7695(3) 0.3600(3) 0.2601(5) 0.0316(10) Uani 1 1 d .
O1 O 0.8625(3) 0.2317(3) 0.0226(5) 0.0320(10) Uani 1 1 d .
O4 O 0.7026(3) 0.4882(3) 0.3865(5) 0.0369(11) Uani 1 1 d .
O3 O 0.6247(3) 0.3372(3) 0.3893(5) 0.0359(10) Uani 1 1 d .
N1 N 0.3433(4) 0.4415(4) 0.0385(7) 0.0399(14) Uani 1 1 d .
N2 N 0.4398(4) 0.4924(4) 0.1978(7) 0.0372(13) Uani 1 1 d .
C8 C 0.4783(5) 0.4135(5) 0.1399(8) 0.0451(18) Uani 1 1 d .
H1 H 0.5361 0.3872 0.1652 0.054 Uiso 1 1 calc R
C9 C 0.3586(4) 0.5071(4) 0.1346(8) 0.0368(16) Uani 1 1 d .
H2 H 0.3182 0.5569 0.1553 0.044 Uiso 1 1 calc R
C10 C 0.4178(5) 0.3806(5) 0.0398(9) 0.0449(18) Uani 1 1 d .
H3 H 0.4248 0.3268 -0.0177 0.054 Uiso 1 1 calc R
C11 C 0.4825(6) 0.5507(5) 0.3109(9) 0.055(2) Uani 1 1 d .
H4 H 0.4926 0.6129 0.2725 0.082 Uiso 1 1 calc R
H5 H 0.5418 0.5239 0.3399 0.082 Uiso 1 1 calc R
H6 H 0.4415 0.5539 0.3950 0.082 Uiso 1 1 calc R
C12 C 0.2579(6) 0.4319(6) -0.0465(10) 0.057(2) Uani 1 1 d .
H10 H 0.2308 0.4937 -0.0626 0.069 Uiso 1 1 calc R
H11 H 0.2728 0.4051 -0.1422 0.069 Uiso 1 1 calc R
C13 C 0.1909(8) 0.3738(10) 0.0260(18) 0.134(6) Uani 1 1 d .
H7 H 0.2208 0.3166 0.0576 0.201 Uiso 1 1 calc R
H8 H 0.1406 0.3591 -0.0411 0.201 Uiso 1 1 calc R
H9 H 0.1660 0.4063 0.1103 0.201 Uiso 1 1 calc R

loop_
_atom_site_aniso_label
_atom_site_aniso_U_11
_atom_site_aniso_U_22
_atom_site_aniso_U_33
_atom_site_aniso_U_23
_atom_site_aniso_U_13
_atom_site_aniso_U_12
Zn1 0.0214(5) 0.0198(5) 0.0208(5) 0.000 0.000 -0.0005(4)
S1 0.0239(7) 0.0193(6) 0.0221(7) -0.0010(5) -0.0018(6) 0.0001(5)
O2 0.042(3) 0.027(2) 0.026(2) -0.0067(18) 0.0075(19) -0.0058(19)
O1 0.030(2) 0.038(2) 0.027(2) 0.0095(19) 0.0039(18) 0.0083(19)
O4 0.042(3) 0.020(2) 0.049(3) 0.000(2) -0.004(2) 0.0074(18)
O3 0.022(2) 0.046(3) 0.040(3) 0.000(2) -0.0010(19) -0.0005(18)
N1 0.035(3) 0.037(3) 0.047(4) 0.002(3) -0.011(3) 0.001(2)
N2 0.034(3) 0.033(3) 0.045(3) -0.008(2) -0.007(2) 0.007(2)
C8 0.041(4) 0.034(4) 0.060(5) -0.007(3) -0.005(3) 0.016(3)
C9 0.030(3) 0.028(3) 0.052(4) -0.006(3) -0.008(3) 0.009(2)
C10 0.047(4) 0.036(4) 0.052(5) -0.013(3) -0.006(4) 0.007(3)
C11 0.057(5) 0.049(5) 0.059(5) -0.017(4) -0.027(4) 0.007(4)
C12 0.054(5) 0.053(5) 0.065(6) -0.003(4) -0.030(4) -0.003(4)
C13 0.064(7) 0.153(13) 0.184(15) 0.086(12) -0.057(9) -0.048(8)

loop_
_atom_type_symbol
_atom_type_description
_atom_type_scat_dispersion_real
_atom_type_scat_dispersion_imag
_atom_type_scat_source
C C 0.0033 0.0016 'International Tables Vol C Tables 4.2.6.8 and 6.1.1.4'
N N 0.0061 0.0033 'International Tables Vol C Tables 4.2.6.8 and 6.1.1.4'
O O 0.0106 0.0060 'International Tables Vol C Tables 4.2.6.8 and 6.1.1.4'
S S 0.1246 0.1234 'International Tables Vol C Tables 4.2.6.8 and 6.1.1.4'
Zn Zn 0.2839 1.4301 'International Tables Vol C Tables 4.2.6.8 and 6.1.1.4'
H H 0.0000 0.0000 'International Tables Vol C Tables 4.2.6.8 and 6.1.1.4'

loop_
_geom_angle_atom_site_label_1
_geom_angle_atom_site_label_2
_geom_angle_atom_site_label_3
_geom_angle
_geom_angle_site_symmetry_1
_geom_angle_site_symmetry_3
O1 Zn1 O1 114.5(3) 2_655 .
O1 Zn1 O2 108.63(19) 2_655 .
O1 Zn1 O2 107.44(19) . .
O1 Zn1 O2 107.44(19) 2_655 2_655
O1 Zn1 O2 108.63(19) . 2_655
O2 Zn1 O2 110.1(3) . 2_655
O4 S1 O3 113.8(3) . .
O4 S1 O2 107.6(3) . .
O3 S1 O2 109.8(3) . .
O4 S1 O1 108.1(3) . 3_645
O3 S1 O1 110.2(3) . 3_645
O2 S1 O1 107.1(3) . 3_645
S1 O2 Zn1 126.3(3) . .
S1 O1 Zn1 124.6(3) 4_564 .
C9 N1 C10 108.7(6) . .
C9 N1 C12 124.6(6) . .
C10 N1 C12 126.6(6) . .
C9 N2 C8 108.7(6) . .
C9 N2 C11 126.0(6) . .
C8 N2 C11 125.3(6) . .
C10 C8 N2 107.0(6) . .
N1 C9 N2 109.1(6) . .
C8 C10 N1 106.5(6) . .
C13 C12 N1 111.9(8) . .

loop_
_geom_bond_atom_site_label_1
_geom_bond_atom_site_label_2
_geom_bond_distance
_geom_bond_site_symmetry_2
Zn1 O1 1.945(4) 2_655
Zn1 O1 1.945(4) .
Zn1 O2 1.956(4) .
Zn1 O2 1.956(4) 2_655
S1 O4 1.452(4) .
S1 O3 1.459(4) .
S1 O2 1.490(4) .
S1 O1 1.494(4) 3_645
O1 S1 1.494(4) 4_564
N1 C9 1.307(9) .
N1 C10 1.381(9) .
N1 C12 1.457(9) .
N2 C9 1.318(8) .
N2 C8 1.366(8) .
N2 C11 1.464(9) .
C8 C10 1.347(10) .
C12 C13 1.435(13) .

loop_
_geom_torsion_atom_site_label_1
_geom_torsion_atom_site_label_2
_geom_torsion_atom_site_label_3
_geom_torsion_atom_site_label_4
_geom_torsion
_geom_torsion_site_symmetry_1
_geom_torsion_site_symmetry_4
O4 S1 O2 Zn1 -141.0(3) . .
O3 S1 O2 Zn1 -16.6(4) . .
O1 S1 O2 Zn1 103.0(3) 3_645 .
O1 Zn1 O2 S1 71.1(4) 2_655 .
O1 Zn1 O2 S1 -164.4(3) . .
O2 Zn1 O2 S1 -46.3(3) 2_655 .
O1 Zn1 O1 S1 43.1(3) 2_655 4_564
O2 Zn1 O1 S1 -77.7(4) . 4_564
O2 Zn1 O1 S1 163.2(3) 2_655 4_564
C9 N2 C8 C10 -0.2(9) . .
C11 N2 C8 C10 -179.9(7) . .
C10 N1 C9 N2 0.5(8) . .
C12 N1 C9 N2 176.2(7) . .
C8 N2 C9 N1 -0.2(8) . .
C11 N2 C9 N1 179.6(7) . .
N2 C8 C10 N1 0.4(9) . .
C9 N1 C10 C8 -0.6(9) . .
C12 N1 C10 C8 -176.2(7) . .
C9 N1 C12 C13 -90.8(12) . .
C10 N1 C12 C13 84.2(12) . .
